data_7204994
_publ_section_title
;
 Cyclic thiatetraynes: syntheses and structural properties
;
_journal_issue 1
_journal_name_full 'Journal of the Chemical Society, Perkin Transactions 2'
_journal_page_first 72
_journal_paper_doi 10.1039/b108403h
_journal_year 2002
_chemical_formula_sum 'C16 H16 S2'
_chemical_formula_weight 272.4
_chemical_name_systematic
;
1,10-Dithiacyclooctadeca-3,7,12,16-tetrayne (5)
;
_space_group_IT_number 61
_symmetry_cell_setting orthorhombic
_symmetry_space_group_name_Hall '-P 2ac 2ab'
_symmetry_space_group_name_H-M 'P b c a'
_atom_sites_solution_hydrogens geom
_atom_sites_solution_primary direct
_atom_sites_solution_secondary difmap
_audit_creation_method SHELXL-97
_cell_angle_alpha 90.0
_cell_angle_beta 90.0
_cell_angle_gamma 90.0
_cell_formula_units_Z 4
_cell_length_a 9.846(2)
_cell_length_b 9.030(2)
_cell_length_c 16.153(3)
_cell_measurement_reflns_used 25
_cell_measurement_temperature 295(2)
_cell_measurement_theta_max 20
_cell_measurement_theta_min 9
_cell_volume 1436.2(5)
_computing_structure_refinement 'SHELXL-97 (Sheldrick, 1997)'
_diffrn_ambient_temperature 295(2)
_diffrn_measured_fraction_theta_full 0.999
_diffrn_measured_fraction_theta_max 0.999
_diffrn_measurement_device_type NONIUS_CAD4
_diffrn_measurement_method \w-2\q-scans
_diffrn_radiation_monochromator graphite
_diffrn_radiation_source 'fine-focus sealed tube'
_diffrn_radiation_type MoK\a
_diffrn_radiation_wavelength 0.71073
_diffrn_reflns_av_R_equivalents 0.000
_diffrn_reflns_limit_h_max 12
_diffrn_reflns_limit_h_min 0
_diffrn_reflns_limit_k_max 11
_diffrn_reflns_limit_k_min 0
_diffrn_reflns_limit_l_max 20
_diffrn_reflns_limit_l_min 0
_diffrn_reflns_number 1992
_diffrn_reflns_theta_full 27.90
_diffrn_reflns_theta_max 27.90
_diffrn_reflns_theta_min 2.52
_diffrn_standards_decay_% 3.3
_diffrn_standards_interval_count 60
_diffrn_standards_interval_time 100
_diffrn_standards_number 3
_exptl_absorpt_coefficient_mu 0.35
_exptl_absorpt_correction_T_max 1.0
_exptl_absorpt_correction_T_min 0.921
_exptl_absorpt_correction_type semi-empirical
_exptl_crystal_colour polyhedron
_exptl_crystal_density_diffrn 1.26
_exptl_crystal_density_method 'not measured'
_exptl_crystal_description colourless
_exptl_crystal_F_000 576
_exptl_crystal_size_max 0.50
_exptl_crystal_size_mid 0.50
_exptl_crystal_size_min 0.25
_refine_diff_density_max 0.250
_refine_diff_density_min -0.542
_refine_diff_density_rms 0.085
_refine_ls_extinction_method none
_refine_ls_goodness_of_fit_ref 1.070
_refine_ls_hydrogen_treatment 'refined isotropic'
_refine_ls_matrix_type full
_refine_ls_number_parameters 114
_refine_ls_number_reflns 1712
_refine_ls_number_restraints 0
_refine_ls_restrained_S_all 1.070
_refine_ls_R_factor_all 0.063
_refine_ls_R_factor_gt 0.041
_refine_ls_shift/su_max 0.000
_refine_ls_shift/su_mean 0.000
_refine_ls_structure_factor_coef Fsqd
_refine_ls_weighting_details 'calc w=1/[\s^2^(Fo^2^)+(0.0707P)^2^+0.1821P] where P=(Fo^2^+2Fc^2^)/3'
_refine_ls_weighting_scheme calc
_refine_ls_wR_factor_gt 0.103
_refine_ls_wR_factor_ref 0.115
_reflns_number_gt 1229
_reflns_number_total 1712
_reflns_threshold_expression >2sigma(I)
_cod_data_source_file b108403h.txt
_cod_data_source_block 339RITTM_5inpaper
_cod_database_code 7204994

loop_
_symmetry_equiv_pos_as_xyz
'x, y, z'
'-x+1/2, -y, z+1/2'
'-x, y+1/2, -z+1/2'
'x+1/2, -y+1/2, -z'
'-x, -y, -z'
'x-1/2, y, -z-1/2'
'x, -y-1/2, z-1/2'
'-x-1/2, y-1/2, z'

loop_
_atom_site_label
_atom_site_type_symbol
_atom_site_fract_x
_atom_site_fract_y
_atom_site_fract_z
_atom_site_U_iso_or_equiv
_atom_site_adp_type
_atom_site_occupancy
_atom_site_symmetry_multiplicity
_atom_site_calc_flag
_atom_site_refinement_flags
_atom_site_disorder_assembly
_atom_site_disorder_group
S1 S 0.13119(4) 0.01974(5) 0.24841(2) 0.04096(17) Uani 1 1 d . . .
C2 C 0.00637(17) 0.09171(19) 0.32087(12) 0.0434(4) Uani 1 1 d . . .
C3 C -0.06866(15) -0.02419(17) 0.36487(9) 0.0376(4) Uani 1 1 d . . .
C4 C -0.12974(15) -0.11857(18) 0.39950(10) 0.0363(3) Uani 1 1 d . . .
C5 C -0.20942(17) -0.2356(2) 0.43975(10) 0.0424(4) Uani 1 1 d . . .
C6 C 0.33993(17) 0.1791(2) 0.51860(10) 0.0436(4) Uani 1 1 d . . .
C7 C 0.31292(15) 0.08380(19) 0.44747(10) 0.0401(4) Uani 1 1 d . . .
C8 C 0.28472(16) 0.00702(18) 0.38948(10) 0.0395(4) Uani 1 1 d . . .
C9 C 0.23894(19) -0.08241(19) 0.31980(10) 0.0427(4) Uani 1 1 d . . .
H2A H 0.049(2) 0.158(2) 0.3614(12) 0.062(6) Uiso 1 1 d . . .
H2B H -0.050(2) 0.158(2) 0.2855(14) 0.066(6) Uiso 1 1 d . . .
H5A H -0.155(2) -0.282(2) 0.4826(12) 0.048(5) Uiso 1 1 d . . .
H5B H -0.232(2) -0.310(2) 0.3993(13) 0.066(6) Uiso 1 1 d . . .
H6A H 0.386(2) 0.266(3) 0.4994(12) 0.064(7) Uiso 1 1 d . . .
H6B H 0.390(2) 0.124(3) 0.5587(13) 0.061(6) Uiso 1 1 d . . .
H9B H 0.194(2) -0.169(2) 0.3394(11) 0.055(5) Uiso 1 1 d . . .
H9A H 0.317(2) -0.120(2) 0.2857(14) 0.064(6) Uiso 1 1 d . . .

loop_
_atom_site_aniso_label
_atom_site_aniso_U_11
_atom_site_aniso_U_22
_atom_site_aniso_U_33
_atom_site_aniso_U_23
_atom_site_aniso_U_13
_atom_site_aniso_U_12
S1 0.0414(3) 0.0492(3) 0.0323(3) 0.00454(16) 0.00613(15) -0.00160(17)
C2 0.0370(8) 0.0408(9) 0.0523(9) 0.0065(7) 0.0094(7) 0.0022(7)
C3 0.0279(7) 0.0464(8) 0.0385(8) 0.0018(7) 0.0023(6) 0.0008(7)
C4 0.0301(7) 0.0442(8) 0.0348(7) -0.0023(7) 0.0008(6) -0.0007(6)
C5 0.0412(8) 0.0445(9) 0.0415(9) -0.0003(7) 0.0047(7) -0.0073(7)
C6 0.0325(7) 0.0584(11) 0.0397(8) 0.0029(8) 0.0008(7) -0.0114(8)
C7 0.0332(8) 0.0494(9) 0.0377(8) 0.0086(7) 0.0048(6) 0.0012(7)
C8 0.0381(8) 0.0438(9) 0.0366(7) 0.0080(6) 0.0057(6) 0.0060(7)
C9 0.0504(9) 0.0382(8) 0.0394(8) 0.0023(7) 0.0096(7) 0.0064(8)

loop_
_atom_type_symbol
_atom_type_description
_atom_type_scat_dispersion_real
_atom_type_scat_dispersion_imag
_atom_type_scat_source
C C 0.0033 0.0016 'International Tables Vol C Tables 4.2.6.8 and 6.1.1.4'
H H 0.0000 0.0000 'International Tables Vol C Tables 4.2.6.8 and 6.1.1.4'
S S 0.1246 0.1234 'International Tables Vol C Tables 4.2.6.8 and 6.1.1.4'

loop_
_geom_angle_atom_site_label_1
_geom_angle_atom_site_label_2
_geom_angle_atom_site_label_3
_geom_angle
_geom_angle_site_symmetry_1
_geom_angle_site_symmetry_3
_geom_angle_publ_flag
C2 S1 C9 99.64(8) . . ?
C3 C2 S1 113.45(12) . . ?
C3 C2 H2A 109.0(12) . . ?
S1 C2 H2A 111.1(13) . . ?
C3 C2 H2B 115.3(13) . . ?
S1 C2 H2B 102.9(13) . . ?
H2A C2 H2B 104.6(17) . . ?
C4 C3 C2 179.18(17) . . ?
C3 C4 C5 177.73(17) . . ?
C4 C5 C6 113.67(15) . 5_556 ?
C4 C5 H5A 109.2(12) . . ?
C6 C5 H5A 107.2(11) 5_556 . ?
C4 C5 H5B 109.2(12) . . ?
C6 C5 H5B 109.3(13) 5_556 . ?
H5A C5 H5B 108.1(18) . . ?
C7 C6 C5 112.81(14) . 5_556 ?
C7 C6 H6A 108.3(12) . . ?
C5 C6 H6A 105.4(12) 5_556 . ?
C7 C6 H6B 108.9(13) . . ?
C5 C6 H6B 108.1(13) 5_556 . ?
H6A C6 H6B 113.3(17) . . ?
C8 C7 C6 177.08(17) . . ?
C7 C8 C9 175.30(17) . . ?
C8 C9 S1 112.91(12) . . ?
C8 C9 H9B 110.0(12) . . ?
S1 C9 H9B 110.6(12) . . ?
C8 C9 H9A 112.1(13) . . ?
S1 C9 H9A 105.6(13) . . ?
H9B C9 H9A 105.2(17) . . ?

loop_
_geom_bond_atom_site_label_1
_geom_bond_atom_site_label_2
_geom_bond_distance
_geom_bond_site_symmetry_2
_geom_bond_publ_flag
S1 C2 1.8173(17) . ?
S1 C9 1.8184(18) . ?
C2 C3 1.465(2) . ?
C2 H2A 0.98(2) . ?
C2 H2B 1.00(2) . ?
C3 C4 1.184(2) . ?
C4 C5 1.468(2) . ?
C5 C6 1.538(2) 5_556 ?
C5 H5A 0.97(2) . ?
C5 H5B 0.97(2) . ?
C6 C7 1.460(2) . ?
C6 C5 1.538(2) 5_556 ?
C6 H6A 0.96(2) . ?
C6 H6B 0.95(2) . ?
C7 C8 1.198(2) . ?
C8 C9 1.457(2) . ?
C9 H9B 0.95(2) . ?
C9 H9A 1.00(2) . ?

loop_
_geom_torsion_atom_site_label_1
_geom_torsion_atom_site_label_2
_geom_torsion_atom_site_label_3
_geom_torsion_atom_site_label_4
_geom_torsion
_geom_torsion_site_symmetry_1
_geom_torsion_site_symmetry_2
_geom_torsion_site_symmetry_3
_geom_torsion_site_symmetry_4
_geom_torsion_publ_flag
C9 S1 C2 C3 -60.71(15) . . . . ?
S1 C2 C3 C4 -55(12) . . . . ?
C2 C3 C4 C5 -34(15) . . . . ?
C3 C4 C5 C6 -76(4) . . . 5_556 ?
C5 C6 C7 C8 6(4) 5_556 . . . ?
C6 C7 C8 C9 4(5) . . . . ?
C7 C8 C9 S1 48(2) . . . . ?
C2 S1 C9 C8 -52.58(14) . . . . ?
